data_2214322
loop_
_publ_author_name
'Xiu-Ling Chen'
'Xu-Hong Yang'
'Ming-Hu Wu'

_publ_section_title
;
 1,1'-(<i>N</i>-Methyliminodimethylene)di-2-naphthol
;
_journal_coeditor_code LH2426
_journal_issue 7
_journal_name_full 'Acta Crystallographica Section E'
_journal_page_first o3246
_journal_page_last o3246
_journal_paper_doi 10.1107/S1600536807028826
_journal_volume 63
_journal_year 2007
_chemical_formula_iupac 'C23 H21 N O2'
_chemical_formula_moiety 'C23 H21 N O2'
_chemical_formula_sum 'C23 H21 N O2'
_chemical_formula_weight 343.41
_chemical_name_systematic
;
1,1'-(N-Methyliminodimethylene)di-2-naphthol
;
_space_group_IT_number 14
_symmetry_cell_setting monoclinic
_symmetry_space_group_name_Hall '-P 2ybc'
_symmetry_space_group_name_H-M 'P 1 21/c 1'
_atom_sites_solution_hydrogens geom
_atom_sites_solution_primary direct
_atom_sites_solution_secondary difmap
_cell_angle_alpha 90.00
_cell_angle_beta 111.745(2)
_cell_angle_gamma 90.00
_cell_formula_units_Z 4
_cell_length_a 9.9947(10)
_cell_length_b 24.319(3)
_cell_length_c 8.0077(8)
_cell_measurement_reflns_used 2957
_cell_measurement_temperature 297(2)
_cell_measurement_theta_max 27.0
_cell_measurement_theta_min 1.67
_cell_volume 1807.9(3)
_computing_cell_refinement 'SAINT (Bruker, 2001)'
_computing_data_collection 'SMART (Bruker, 2001)'
_computing_data_reduction SAINT
_computing_molecular_graphics 'PLATON (Spek, 2003)'
_computing_publication_material PLATON
_computing_structure_refinement 'SHELXL97 (Sheldrick, 1997)'
_computing_structure_solution 'SHELXS97 (Sheldrick, 1997)'
_diffrn_ambient_temperature 297(2)
_diffrn_measured_fraction_theta_full 0.996
_diffrn_measured_fraction_theta_max 0.996
_diffrn_measurement_device_type 'Bruker SMART CCD area-detector'
_diffrn_measurement_method '\f and \w'
_diffrn_radiation_monochromator graphite
_diffrn_radiation_source 'fine-focus sealed tube'
_diffrn_radiation_type MoK\a
_diffrn_radiation_wavelength 0.71073
_diffrn_reflns_av_R_equivalents 0.0736
_diffrn_reflns_av_sigmaI/netI 0.0571
_diffrn_reflns_limit_h_max 12
_diffrn_reflns_limit_h_min -12
_diffrn_reflns_limit_k_max 30
_diffrn_reflns_limit_k_min -31
_diffrn_reflns_limit_l_max 10
_diffrn_reflns_limit_l_min -8
_diffrn_reflns_number 10992
_diffrn_reflns_theta_full 27.00
_diffrn_reflns_theta_max 27.00
_diffrn_reflns_theta_min 1.67
_diffrn_standards_number 0
_exptl_absorpt_coefficient_mu 0.080
_exptl_absorpt_correction_T_max 0.9842
_exptl_absorpt_correction_T_min 0.9842
_exptl_absorpt_correction_type multi-scan
_exptl_absorpt_process_details '(SADABS; Sheldrick, 2001)'
_exptl_crystal_colour colourless
_exptl_crystal_density_diffrn 1.262
_exptl_crystal_density_method 'not measured'
_exptl_crystal_description block
_exptl_crystal_F_000 728
_exptl_crystal_size_max 0.20
_exptl_crystal_size_mid 0.20
_exptl_crystal_size_min 0.20
_refine_diff_density_max 0.223
_refine_diff_density_min -0.211
_refine_ls_extinction_method none
_refine_ls_goodness_of_fit_ref 1.007
_refine_ls_hydrogen_treatment constr
_refine_ls_matrix_type full
_refine_ls_number_parameters 238
_refine_ls_number_reflns 3931
_refine_ls_number_restraints 0
_refine_ls_restrained_S_all 1.007
_refine_ls_R_factor_all 0.0800
_refine_ls_R_factor_gt 0.0552
_refine_ls_shift/su_max 0.000
_refine_ls_shift/su_mean 0.000
_refine_ls_structure_factor_coef Fsqd
_refine_ls_weighting_details 'calc w = 1/[\s^2^(Fo^2^)+(0.0754P)^2^] where P=(Fo^2^+2Fc^2^)/3'
_refine_ls_weighting_scheme calc
_refine_ls_wR_factor_gt 0.1343
_refine_ls_wR_factor_ref 0.1475
_reflns_number_gt 2738
_reflns_number_total 3931
_reflns_threshold_expression I>2\s(I)
_cod_data_source_file lh2426.cif
_cod_data_source_block I
_cod_original_sg_symbol_H-M 'P 21/c'
_cod_database_code 2214322
_cod_database_fobs_code 2214322

loop_
_symmetry_equiv_pos_as_xyz
'x, y, z'
'-x, y+1/2, -z+1/2'
'-x, -y, -z'
'x, -y-1/2, z-1/2'

loop_
_atom_site_type_symbol
_atom_site_label
_atom_site_fract_x
_atom_site_fract_y
_atom_site_fract_z
_atom_site_U_iso_or_equiv
_atom_site_adp_type
_atom_site_calc_flag
_atom_site_refinement_flags
_atom_site_occupancy
C C1 0.73724(17) 0.18095(6) 0.1033(2) 0.0440(4) Uani d . 1
C C2 0.60649(18) 0.17833(6) -0.0501(2) 0.0465(4) Uani d . 1
C C3 0.5930(2) 0.19982(7) -0.2203(2) 0.0585(5) Uani d . 1
H H3 0.6719 0.2166 -0.2340 0.070 Uiso calc R 1
C C4 0.4662(2) 0.19623(9) -0.3641(3) 0.0782(6) Uani d . 1
H H4 0.4595 0.2108 -0.4743 0.094 Uiso calc R 1
C C5 0.3458(2) 0.17075(10) -0.3475(4) 0.0856(7) Uani d . 1
H H5 0.2600 0.1681 -0.4467 0.103 Uiso calc R 1
C C6 0.3547(2) 0.14998(9) -0.1864(4) 0.0781(6) Uani d . 1
H H6 0.2743 0.1334 -0.1762 0.094 Uiso calc R 1
C C7 0.4837(2) 0.15312(7) -0.0340(3) 0.0580(5) Uani d . 1
C C8 0.4956(2) 0.13167(8) 0.1361(3) 0.0692(6) Uani d . 1
H H8 0.4158 0.1154 0.1487 0.083 Uiso calc R 1
C C9 0.6205(3) 0.13447(7) 0.2796(3) 0.0642(5) Uani d . 1
H H9 0.6258 0.1203 0.3897 0.077 Uiso calc R 1
C C10 0.7420(2) 0.15858(6) 0.2630(2) 0.0499(4) Uani d . 1
C C11 0.86922(18) 0.20939(6) 0.0976(2) 0.0463(4) Uani d . 1
H H11A 0.8392 0.2429 0.0279 0.056 Uiso calc R 1
H H11B 0.9295 0.2199 0.2191 0.056 Uiso calc R 1
C C12 1.08916(19) 0.20732(8) 0.0432(2) 0.0589(5) Uani d . 1
H H12A 1.1515 0.2071 0.1676 0.088 Uiso calc R 1
H H12B 1.0650 0.2446 0.0038 0.088 Uiso calc R 1
H H12C 1.1374 0.1903 -0.0272 0.088 Uiso calc R 1
C C13 0.99320(18) 0.12140(6) 0.1021(2) 0.0458(4) Uani d . 1
H H13A 0.9073 0.1047 0.1089 0.055 Uiso calc R 1
H H13B 1.0636 0.1249 0.2236 0.055 Uiso calc R 1
C C14 1.05305(16) 0.08475(6) -0.0055(2) 0.0427(4) Uani d . 1
C C15 0.99667(18) 0.08809(7) -0.1903(2) 0.0488(4) Uani d . 1
C C16 1.0473(2) 0.05410(8) -0.2965(2) 0.0618(5) Uani d . 1
H H16 1.0078 0.0570 -0.4211 0.074 Uiso calc R 1
C C17 1.1534(2) 0.01729(8) -0.2174(3) 0.0666(5) Uani d . 1
H H17 1.1870 -0.0045 -0.2889 0.080 Uiso calc R 1
C C18 1.21416(19) 0.01128(7) -0.0292(3) 0.0560(5) Uani d . 1
C C19 1.3239(2) -0.02738(8) 0.0550(4) 0.0761(6) Uani d . 1
H H19 1.3605 -0.0485 -0.0151 0.091 Uiso calc R 1
C C20 1.3767(2) -0.03431(9) 0.2344(4) 0.0855(7) Uani d . 1
H H20 1.4486 -0.0602 0.2872 0.103 Uiso calc R 1
C C21 1.3235(2) -0.00268(8) 0.3408(3) 0.0724(6) Uani d . 1
H H21 1.3590 -0.0082 0.4645 0.087 Uiso calc R 1
C C22 1.22052(19) 0.03615(7) 0.2667(2) 0.0553(4) Uani d . 1
H H22 1.1883 0.0573 0.3411 0.066 Uiso calc R 1
C C23 1.16151(17) 0.04493(6) 0.0789(2) 0.0472(4) Uani d . 1
N N1 0.95721(13) 0.17670(5) 0.02054(16) 0.0413(3) Uani d . 1
O O1 0.87029(15) 0.16064(5) 0.40481(16) 0.0670(4) Uani d . 1
H H1 0.8592 0.1499 0.4959 0.101 Uiso calc R 1
O O2 0.88986(14) 0.12468(5) -0.27686(14) 0.0606(4) Uani d . 1
H H2 0.8808 0.1466 -0.2039 0.091 Uiso calc R 1

loop_
_atom_site_aniso_label
_atom_site_aniso_U_11
_atom_site_aniso_U_22
_atom_site_aniso_U_33
_atom_site_aniso_U_12
_atom_site_aniso_U_13
_atom_site_aniso_U_23
C1 0.0560(10) 0.0320(7) 0.0523(10) 0.0033(7) 0.0299(8) -0.0017(6)
C2 0.0514(10) 0.0336(8) 0.0602(11) 0.0048(7) 0.0272(8) -0.0018(7)
C3 0.0605(12) 0.0494(10) 0.0623(12) 0.0041(8) 0.0189(10) 0.0065(8)
C4 0.0783(16) 0.0698(13) 0.0725(14) 0.0142(11) 0.0118(12) 0.0084(10)
C5 0.0587(14) 0.0797(15) 0.0960(19) 0.0101(12) 0.0024(13) -0.0092(13)
C6 0.0481(12) 0.0705(13) 0.1153(19) 0.0005(10) 0.0297(12) -0.0147(13)
C7 0.0536(11) 0.0428(9) 0.0862(14) 0.0029(8) 0.0359(10) -0.0060(9)
C8 0.0747(14) 0.0551(11) 0.1037(17) -0.0051(10) 0.0631(14) -0.0021(11)
C9 0.0902(15) 0.0525(10) 0.0726(13) 0.0032(10) 0.0566(13) 0.0033(9)
C10 0.0695(12) 0.0392(8) 0.0503(10) 0.0052(8) 0.0329(9) -0.0030(7)
C11 0.0572(10) 0.0370(8) 0.0465(9) -0.0023(7) 0.0214(8) -0.0020(7)
C12 0.0535(11) 0.0573(10) 0.0665(12) -0.0080(8) 0.0227(9) 0.0066(8)
C13 0.0555(10) 0.0423(8) 0.0422(9) 0.0026(7) 0.0211(7) 0.0049(6)
C14 0.0426(9) 0.0415(8) 0.0468(9) -0.0032(7) 0.0197(7) -0.0025(7)
C15 0.0497(10) 0.0507(9) 0.0476(10) -0.0046(8) 0.0198(8) -0.0061(7)
C16 0.0653(13) 0.0703(12) 0.0549(11) -0.0073(10) 0.0285(10) -0.0163(9)
C17 0.0682(13) 0.0636(12) 0.0785(14) -0.0082(10) 0.0394(11) -0.0288(10)
C18 0.0497(10) 0.0443(9) 0.0770(13) -0.0046(8) 0.0269(9) -0.0139(8)
C19 0.0614(13) 0.0560(11) 0.1095(19) 0.0067(10) 0.0301(13) -0.0209(11)
C20 0.0643(14) 0.0579(12) 0.119(2) 0.0163(11) 0.0164(14) -0.0014(13)
C21 0.0629(13) 0.0599(12) 0.0839(14) 0.0095(10) 0.0151(11) 0.0084(10)
C22 0.0519(10) 0.0468(9) 0.0643(12) 0.0017(8) 0.0183(9) 0.0019(8)
C23 0.0437(9) 0.0384(8) 0.0605(11) -0.0068(7) 0.0205(8) -0.0051(7)
N1 0.0455(8) 0.0386(7) 0.0418(7) -0.0007(5) 0.0185(6) 0.0047(5)
O1 0.0897(10) 0.0674(8) 0.0474(7) -0.0020(7) 0.0294(7) 0.0016(6)
O2 0.0686(8) 0.0718(8) 0.0389(6) 0.0099(7) 0.0171(6) -0.0005(5)

loop_
_atom_type_symbol
_atom_type_description
_atom_type_scat_dispersion_real
_atom_type_scat_dispersion_imag
_atom_type_scat_source
C C 0.0033 0.0016 'International Tables Vol C Tables 4.2.6.8 and 6.1.1.4'
H H 0.0000 0.0000 'International Tables Vol C Tables 4.2.6.8 and 6.1.1.4'
N N 0.0061 0.0033 'International Tables Vol C Tables 4.2.6.8 and 6.1.1.4'
O O 0.0106 0.0060 'International Tables Vol C Tables 4.2.6.8 and 6.1.1.4'

loop_
_geom_angle_atom_site_label_1
_geom_angle_atom_site_label_2
_geom_angle_atom_site_label_3
_geom_angle
C10 C1 C2 119.27(15)
C10 C1 C11 118.81(15)
C2 C1 C11 121.88(14)
C3 C2 C7 117.94(17)
C3 C2 C1 122.84(15)
C7 C2 C1 119.22(15)
C4 C3 C2 121.07(19)
C4 C3 H3 119.5
C2 C3 H3 119.5
C3 C4 C5 120.6(2)
C3 C4 H4 119.7
C5 C4 H4 119.7
C6 C5 C4 119.8(2)
C6 C5 H5 120.1
C4 C5 H5 120.1
C5 C6 C7 121.3(2)
C5 C6 H6 119.4
C7 C6 H6 119.4
C6 C7 C2 119.21(18)
C6 C7 C8 122.31(19)
C2 C7 C8 118.48(18)
C9 C8 C7 121.36(17)
C9 C8 H8 119.3
C7 C8 H8 119.3
C8 C9 C10 120.17(17)
C8 C9 H9 119.9
C10 C9 H9 119.9
O1 C10 C1 117.24(15)
O1 C10 C9 121.27(16)
C1 C10 C9 121.49(18)
N1 C11 C1 115.40(12)
N1 C11 H11A 108.4
C1 C11 H11A 108.4
N1 C11 H11B 108.4
C1 C11 H11B 108.4
H11A C11 H11B 107.5
N1 C12 H12A 109.5
N1 C12 H12B 109.5
H12A C12 H12B 109.5
N1 C12 H12C 109.5
H12A C12 H12C 109.5
H12B C12 H12C 109.5
N1 C13 C14 111.57(12)
N1 C13 H13A 109.3
C14 C13 H13A 109.3
N1 C13 H13B 109.3
C14 C13 H13B 109.3
H13A C13 H13B 108.0
C15 C14 C23 119.13(14)
C15 C14 C13 119.20(14)
C23 C14 C13 121.60(14)
O2 C15 C14 121.05(14)
O2 C15 C16 117.68(15)
C14 C15 C16 121.27(16)
C17 C16 C15 120.03(18)
C17 C16 H16 120.0
C15 C16 H16 120.0
C16 C17 C18 121.51(16)
C16 C17 H17 119.2
C18 C17 H17 119.2
C17 C18 C19 122.06(17)
C17 C18 C23 118.70(16)
C19 C18 C23 119.24(18)
C20 C19 C18 121.42(19)
C20 C19 H19 119.3
C18 C19 H19 119.3
C19 C20 C21 119.81(19)
C19 C20 H20 120.1
C21 C20 H20 120.1
C22 C21 C20 121.1(2)
C22 C21 H21 119.5
C20 C21 H21 119.5
C21 C22 C23 121.22(17)
C21 C22 H22 119.4
C23 C22 H22 119.4
C22 C23 C14 123.50(14)
C22 C23 C18 117.19(16)
C14 C23 C18 119.30(15)
C12 N1 C11 108.78(12)
C12 N1 C13 110.28(13)
C11 N1 C13 112.90(11)
C10 O1 H1 109.5
C15 O2 H2 109.5

loop_
_geom_bond_atom_site_label_1
_geom_bond_atom_site_label_2
_geom_bond_distance
C1 C10 1.374(2)
C1 C2 1.425(2)
C1 C11 1.505(2)
C2 C3 1.419(2)
C2 C7 1.420(2)
C3 C4 1.363(3)
C3 H3 0.9300
C4 C5 1.403(3)
C4 H4 0.9300
C5 C6 1.358(3)
C5 H5 0.9300
C6 C7 1.411(3)
C6 H6 0.9300
C7 C8 1.421(3)
C8 C9 1.349(3)
C8 H8 0.9300
C9 C10 1.398(3)
C9 H9 0.9300
C10 O1 1.363(2)
C11 N1 1.4793(19)
C11 H11A 0.9700
C11 H11B 0.9700
C12 N1 1.466(2)
C12 H12A 0.9600
C12 H12B 0.9600
C12 H12C 0.9600
C13 N1 1.4800(19)
C13 C14 1.509(2)
C13 H13A 0.9700
C13 H13B 0.9700
C14 C15 1.377(2)
C14 C23 1.424(2)
C15 O2 1.365(2)
C15 C16 1.408(2)
C16 C17 1.352(3)
C16 H16 0.9300
C17 C18 1.408(3)
C17 H17 0.9300
C18 C19 1.412(3)
C18 C23 1.426(2)
C19 C20 1.345(3)
C19 H19 0.9300
C20 C21 1.391(3)
C20 H20 0.9300
C21 C22 1.361(2)
C21 H21 0.9300
C22 C23 1.414(2)
C22 H22 0.9300
O1 H1 0.8200
O2 H2 0.8200

loop_
_geom_hbond_atom_site_label_D
_geom_hbond_atom_site_label_H
_geom_hbond_atom_site_label_A
_geom_hbond_site_symmetry_A
_geom_hbond_distance_DH
_geom_hbond_distance_HA
_geom_hbond_distance_DA
_geom_hbond_angle_DHA
O1 H1 O2 1_556 0.82 1.84 2.633(2) 163.8
O2 H2 N1 . 0.82 1.83 2.557(2) 147.7
C6 H6 Cg2 1_455 0.93 2.82 3.698(3) 158
C19 H19 Cg1 3_755 0.93 2.78 3.564(2) 143

loop_
_geom_torsion_atom_site_label_1
_geom_torsion_atom_site_label_2
_geom_torsion_atom_site_label_3
_geom_torsion_atom_site_label_4
_geom_torsion
_geom_torsion_publ_flag
C10 C1 C2 C3 -179.24(14) ?
C11 C1 C2 C3 3.0(2) ?
C10 C1 C2 C7 0.6(2) ?
C11 C1 C2 C7 -177.12(13) ?
C7 C2 C3 C4 -0.2(2) ?
C1 C2 C3 C4 179.62(16) ?
C2 C3 C4 C5 -0.4(3) ?
C3 C4 C5 C6 0.8(3) ?
C4 C5 C6 C7 -0.4(3) ?
C5 C6 C7 C2 -0.3(3) ?
C5 C6 C7 C8 -179.99(18) ?
C3 C2 C7 C6 0.6(2) ?
C1 C2 C7 C6 -179.28(15) ?
C3 C2 C7 C8 -179.70(14) ?
C1 C2 C7 C8 0.5(2) ?
C6 C7 C8 C9 179.13(18) ?
C2 C7 C8 C9 -0.6(2) ?
C7 C8 C9 C10 -0.3(3) ?
C2 C1 C10 O1 178.20(13) ?
C11 C1 C10 O1 -4.02(19) ?
C2 C1 C10 C9 -1.5(2) ?
C11 C1 C10 C9 176.24(14) ?
C8 C9 C10 O1 -178.31(15) ?
C8 C9 C10 C1 1.4(3) ?
C10 C1 C11 N1 100.76(16) n
C2 C1 C11 N1 -81.52(17) n
N1 C13 C14 C15 -37.61(19) n
N1 C13 C14 C23 145.50(14) n
C23 C14 C15 O2 178.26(14) ?
C13 C14 C15 O2 1.3(2) ?
C23 C14 C15 C16 -2.0(2) ?
C13 C14 C15 C16 -178.93(14) ?
O2 C15 C16 C17 179.75(16) ?
C14 C15 C16 C17 0.0(3) ?
C15 C16 C17 C18 1.0(3) ?
C16 C17 C18 C19 179.34(18) ?
C16 C17 C18 C23 0.1(3) ?
C17 C18 C19 C20 -177.14(19) ?
C23 C18 C19 C20 2.1(3) ?
C18 C19 C20 C21 -0.4(3) ?
C19 C20 C21 C22 -1.3(3) ?
C20 C21 C22 C23 1.4(3) ?
C21 C22 C23 C14 179.63(16) ?
C21 C22 C23 C18 0.2(2) ?
C15 C14 C23 C22 -176.40(15) ?
C13 C14 C23 C22 0.5(2) ?
C15 C14 C23 C18 3.0(2) ?
C13 C14 C23 C18 179.90(13) ?
C17 C18 C23 C22 177.33(16) ?
C19 C18 C23 C22 -1.9(2) ?
C17 C18 C23 C14 -2.1(2) ?
C19 C18 C23 C14 178.65(16) ?
C1 C11 N1 C12 -173.60(13) ?
C1 C11 N1 C13 -50.84(18) ?
C14 C13 N1 C12 -70.89(16) ?
C14 C13 N1 C11 167.19(12) ?

loop_
_cod_related_entry_id
_cod_related_entry_database
_cod_related_entry_code
1 ChemSpider 210562
